data_7234789
loop_
_publ_author_name
'J. M. Bermudez-Garcia'
'M. Sanchez-Andujar'
'S. Yanez-Vilar'
'S. Castro-Garcia'
'R. Artiaga'
'J. Lopez-Beceiro'
'L. Botana'
'A. Alegria'
'M. A. Senaris-Rodriguez'

_publ_section_title
;
 Multiple phase and dielectric transitions on a novel multi-sensitive
 [TPrA][M(dca)3] (M: Fe2+, Co2+ and Ni2+) hybrid inorganic-organic
 perovskite family
;
_journal_name_full 'Journal of Materials Chemistry C'
_journal_page_first 4889
_journal_page_last 4898
_journal_paper_doi 10.1039/C6TC00723F
_journal_volume 4
_journal_year 2016
_chemical_formula_sum 'C18 H28 Fe N10'
_chemical_formula_weight 440.326
_space_group_IT_number 114
_space_group_name_Hall 'P -4 2n'
_space_group_name_H-M_alt 'P -4 21 c'
_symmetry_cell_setting tetragonal
_symmetry_space_group_name_H-M 'P -4 21 c'
_atom_sites_solution_hydrogens geom
_atom_sites_solution_primary direct
_atom_sites_solution_secondary difmap
_cell_angle_alpha 90.00
_cell_angle_beta 90.00
_cell_angle_gamma 90.00
_cell_formula_units_Z 8
_cell_length_a 16.1494(6)
_cell_length_b 16.1494(6)
_cell_length_c 17.2252(5)
_cell_measurement_temperature 200(2)
_cell_volume 4492.4(3)
_computing_cell_refinement 'Bruker SAINT'
_computing_data_collection 'Bruker APEX2'
_computing_data_reduction 'Bruker SAINT'
_computing_molecular_graphics 'Bruker SHELXTL'
_computing_publication_material 'Bruker SHELXTL'
_computing_structure_refinement 'SHELXL-97 (Sheldrick, 2008)'
_computing_structure_solution 'SHELXS-97 (Sheldrick, 2008)'
_diffrn_ambient_temperature 200(2)
_diffrn_measured_fraction_theta_full 0.917
_diffrn_measured_fraction_theta_max 0.917
_diffrn_measurement_device_type 'Bruker APEX-II CCD'
_diffrn_measurement_method '\f and \w scans'
_diffrn_radiation_monochromator graphite
_diffrn_radiation_source 'fine-focus sealed tube'
_diffrn_radiation_type MoK\a
_diffrn_radiation_wavelength 0.71073
_diffrn_reflns_av_R_equivalents 0.0605
_diffrn_reflns_av_sigmaI/netI 0.0344
_diffrn_reflns_limit_h_max 20
_diffrn_reflns_limit_h_min -20
_diffrn_reflns_limit_k_max 20
_diffrn_reflns_limit_k_min -20
_diffrn_reflns_limit_l_max 17
_diffrn_reflns_limit_l_min -18
_diffrn_reflns_number 39586
_diffrn_reflns_theta_full 27.12
_diffrn_reflns_theta_max 27.12
_diffrn_reflns_theta_min 1.73
_exptl_absorpt_coefficient_mu 0.696
_exptl_absorpt_correction_T_max 0.912
_exptl_absorpt_correction_T_min 0.885
_exptl_absorpt_correction_type multi-scan
_exptl_absorpt_process_details 'SADABS Version 2008/1 (Bruker AXS Inc.)'
_exptl_crystal_colour colourless
_exptl_crystal_density_diffrn 1.24
_exptl_crystal_density_method 'not measured'
_exptl_crystal_description prism
_exptl_crystal_F_000 1688
_exptl_crystal_size_max 0.33
_exptl_crystal_size_mid 0.15
_exptl_crystal_size_min 0.14
_refine_diff_density_max 0.359
_refine_diff_density_min -0.365
_refine_diff_density_rms 0.075
_refine_ls_abs_structure_details 'Flack H D (1983), Acta Cryst. A39, 876-881'
_refine_ls_abs_structure_Flack 0.58(3)
_refine_ls_extinction_method none
_refine_ls_goodness_of_fit_ref 1.142
_refine_ls_hydrogen_treatment mixed
_refine_ls_matrix_type full
_refine_ls_number_parameters 326
_refine_ls_number_reflns 4558
_refine_ls_number_restraints 0
_refine_ls_restrained_S_all 1.142
_refine_ls_R_factor_all 0.0549
_refine_ls_R_factor_gt 0.0480
_refine_ls_shift/su_max 0.048
_refine_ls_shift/su_mean 0.008
_refine_ls_structure_factor_coef Fsqd
_refine_ls_weighting_details 'calc w=1/[\s^2^(Fo^2^)+(0.0575P)^2^+6.2033P] where P=(Fo^2^+2Fc^2^)/3'
_refine_ls_weighting_scheme calc
_refine_ls_wR_factor_gt 0.1315
_refine_ls_wR_factor_ref 0.1370
_reflns_number_gt 4156
_reflns_number_total 4558
_reflns_threshold_expression >2\s(I)
_cod_data_source_file c6tc00723f8.cif
_cod_data_source_block '[TPA][Fe(dca)3]200K'
_cod_depositor_comments
;
The following automatic conversions were performed:

data item '_symmetry_cell_setting' value 'Tetragonal' was changed to
'tetragonal' in accordance with the built-in table derived from the
CIF Core dictionary named 'cif_core.dic' version 2.4.5 last updated
on 2014-11-21.

Automatic conversion script
Id: cif_fix_values 6909 2019-04-08 15:41:33Z antanas 
;
_cod_original_sg_symbol_H-M P-42(1)c
_cod_database_code 7234789

loop_
_symmetry_equiv_pos_as_xyz
'x, y, z'
'-x, -y, z'
'y, -x, -z'
'-y, x, -z'
'-x+1/2, y+1/2, -z+1/2'
'x+1/2, -y+1/2, -z+1/2'
'-y+1/2, -x+1/2, z+1/2'
'y+1/2, x+1/2, z+1/2'

loop_
_atom_site_label
_atom_site_type_symbol
_atom_site_fract_x
_atom_site_fract_y
_atom_site_fract_z
_atom_site_U_iso_or_equiv
_atom_site_adp_type
_atom_site_occupancy
_atom_site_symmetry_multiplicity
_atom_site_calc_flag
_atom_site_refinement_flags
_atom_site_disorder_assembly
_atom_site_disorder_group
N9 N 0.5000 0.5000 0.0000 0.043(2) Uani 1 4 d S . .
C6 C 0.7699(3) 0.2278(4) 0.0376(3) 0.0534(15) Uani 1 1 d . . .
C7 C 0.4294(4) 0.4738(4) 0.0538(4) 0.0519(15) Uani 1 1 d . . .
H7A H 0.4502 0.4321 0.0893 0.062 Uiso 1 1 calc R . .
H7B H 0.4129 0.5214 0.0845 0.062 Uiso 1 1 calc R . .
C8 C 0.3538(4) 0.4399(4) 0.0136(4) 0.0661(18) Uani 1 1 d . . .
H8A H 0.3672 0.3881 -0.0120 0.079 Uiso 1 1 calc R . .
H8B H 0.3344 0.4788 -0.0252 0.079 Uiso 1 1 calc R . .
C9 C 0.2860(4) 0.4256(5) 0.0755(5) 0.083(2) Uani 1 1 d . . .
H9A H 0.2370 0.4046 0.0509 0.125 Uiso 1 1 calc R . .
H9B H 0.2734 0.4771 0.1008 0.125 Uiso 1 1 calc R . .
H9C H 0.3054 0.3864 0.1132 0.125 Uiso 1 1 calc R . .
N11 N 0.0000 0.0000 0.0000 0.0234(16) Uani 1 4 d S . .
C12 C -0.1808(4) -0.0063(4) 0.1488(4) 0.0592(17) Uani 1 1 d . . .
N10 N 0.8155(4) 0.2124(7) -0.0229(3) 0.139(4) Uani 1 1 d . . .
C11A C -0.1043(6) 0.0313(6) 0.1081(6) 0.050(2) Uani 0.60 1 d P . .
N12 N 0.0000 0.5000 0.9944(3) 0.0339(14) Uani 1 2 d S . .
C15 C -0.0042(4) 0.7080(4) 1.1080(3) 0.0612(16) Uani 1 1 d . . .
C13 C 0.0038(8) 0.5662(7) 1.0645(7) 0.038(2) Uani 0.50 1 d P . .
C16 C 0.0663(8) 0.5336(8) 0.9334(8) 0.040(3) Uani 0.50 1 d P . .
C14 C 0.0305(8) 0.6180(10) 1.0790(8) 0.061(4) Uani 0.50 1 d P . .
C18 C 0.2091(9) 0.5759(10) 0.9006(12) 0.067(5) Uani 0.50 1 d P . .
C17 C 0.0865(9) 0.5594(9) 0.8940(10) 0.073(5) Uani 0.50 1 d P . .
C17B C 0.1503(8) 0.5578(10) 0.9668(9) 0.071(4) Uani 0.50 1 d P . .
C18B C 0.1746(12) 0.5554(10) 0.8603(12) 0.082(6) Uani 0.50 1 d P . .
C14B C -0.0162(9) 0.6551(7) 1.0401(7) 0.053(3) Uani 0.50 1 d P . .
C13A C -0.0298(7) 0.5794(6) 1.0267(8) 0.037(2) Uani 0.50 1 d P . .
C10B C -0.0726(5) -0.0297(5) 0.0505(5) 0.0324(18) Uani 0.60 1 d P . .
C10A C -0.0715(6) 0.0292(7) 0.0514(6) 0.024(2) Uani 0.40 1 d P . .
C11B C -0.0987(10) -0.0301(8) 0.1140(8) 0.052(4) Uani 0.40 1 d P . .
C16C C 0.0798(8) 0.4991(8) 0.9566(9) 0.048(3) Uani 0.50 1 d P . .
Fe1 Fe 0.72656(3) 0.25681(3) 0.21825(3) 0.02025(15) Uani 1 1 d . . .
N1 N 0.7744(3) 0.2189(3) -0.1576(3) 0.0429(10) Uani 1 1 d . . .
N2 N 0.7918(2) 0.3752(2) 0.2094(3) 0.0358(9) Uani 1 1 d . . .
C5 C 0.5432(2) 0.3420(2) 0.2196(3) 0.0272(8) Uani 1 1 d . . .
N4 N 0.6652(2) 0.1371(2) 0.2318(3) 0.0374(10) Uani 1 1 d . . .
N5 N 0.6088(2) 0.3183(2) 0.2074(2) 0.0320(8) Uani 1 1 d . . .
N6 N 0.7396(3) 0.2404(3) 0.0957(2) 0.0412(9) Uani 1 1 d . . .
N3 N 0.8442(2) 0.1947(2) 0.2345(2) 0.0286(8) Uani 1 1 d . . .
C3 C 0.9059(2) 0.1649(2) 0.2505(3) 0.0287(9) Uani 1 1 d . . .
N8 N 0.9722(2) 0.1228(2) 0.2703(3) 0.0495(12) Uani 1 1 d . . .
C2 C 0.8267(3) 0.4363(3) 0.2164(4) 0.0405(11) Uani 1 1 d . . .
C4 C 0.6511(2) 0.0717(3) 0.2524(3) 0.0319(10) Uani 1 1 d . . .
N7 N 0.8741(3) 0.5014(3) 0.2208(4) 0.085(2) Uani 1 1 d . . .
C1 C 0.7883(3) 0.2179(4) -0.0932(4) 0.0535(16) Uani 1 1 d . . .

loop_
_atom_site_aniso_label
_atom_site_aniso_U_11
_atom_site_aniso_U_22
_atom_site_aniso_U_33
_atom_site_aniso_U_23
_atom_site_aniso_U_13
_atom_site_aniso_U_12
N9 0.050(3) 0.050(3) 0.029(6) 0.000 0.000 0.000
C6 0.060(3) 0.079(4) 0.021(3) -0.001(2) -0.004(2) 0.027(3)
C7 0.053(4) 0.071(4) 0.032(3) -0.006(3) 0.008(3) -0.006(3)
C8 0.066(4) 0.070(4) 0.062(5) -0.018(3) -0.005(3) -0.008(3)
C9 0.052(4) 0.086(5) 0.113(7) 0.010(4) 0.005(4) -0.014(3)
N11 0.026(2) 0.026(2) 0.019(5) 0.000 0.000 0.000
C12 0.068(4) 0.047(3) 0.063(4) -0.014(3) 0.044(3) -0.011(3)
N10 0.083(4) 0.318(13) 0.015(3) -0.010(5) -0.004(3) 0.109(6)
C11A 0.069(6) 0.035(5) 0.047(6) -0.010(4) 0.023(5) -0.008(4)
N12 0.031(3) 0.048(4) 0.023(4) 0.000 0.000 0.006(2)
C15 0.086(4) 0.051(3) 0.047(4) -0.020(3) 0.000(3) -0.015(3)
C13 0.050(7) 0.037(6) 0.028(8) -0.009(5) -0.001(5) -0.008(5)
C16 0.047(6) 0.040(7) 0.034(8) 0.022(6) 0.009(5) 0.007(5)
C14 0.056(7) 0.080(9) 0.048(9) -0.021(7) -0.004(6) -0.032(7)
C18 0.049(8) 0.057(9) 0.096(15) 0.027(9) 0.034(8) 0.002(6)
C17 0.088(10) 0.062(8) 0.068(11) 0.027(8) 0.043(8) 0.020(7)
C17B 0.043(7) 0.096(10) 0.073(10) 0.040(8) 0.005(6) 0.000(7)
C18B 0.094(14) 0.047(8) 0.104(17) 0.013(9) 0.078(12) 0.006(8)
C14B 0.089(9) 0.035(6) 0.036(7) -0.009(5) -0.019(6) -0.008(5)
C13A 0.041(6) 0.031(5) 0.040(8) -0.009(5) 0.010(5) 0.002(4)
C10B 0.032(4) 0.026(5) 0.040(6) -0.003(3) 0.011(3) -0.001(3)
C10A 0.032(5) 0.019(6) 0.020(7) -0.009(4) 0.015(5) 0.003(4)
C11B 0.089(11) 0.030(7) 0.036(9) 0.014(5) 0.040(8) 0.019(6)
C16C 0.047(7) 0.035(7) 0.063(10) 0.012(6) 0.036(6) 0.005(5)
Fe1 0.0222(3) 0.0228(3) 0.0157(3) -0.0006(2) 0.0018(2) 0.00135(17)
N1 0.039(2) 0.060(3) 0.029(3) 0.0034(19) 0.0053(18) 0.013(2)
N2 0.0363(19) 0.0264(17) 0.045(3) -0.0036(17) 0.0097(18) 0.0019(13)
C5 0.0271(19) 0.0283(18) 0.026(2) 0.0042(19) -0.0048(18) -0.0030(14)
N4 0.0354(19) 0.0285(18) 0.048(3) 0.0035(17) 0.0072(18) 0.0004(14)
N5 0.0247(17) 0.0352(18) 0.036(2) 0.0054(17) 0.0046(16) 0.0029(13)
N6 0.049(2) 0.053(2) 0.022(2) -0.0038(18) 0.0032(18) 0.006(2)
N3 0.0280(17) 0.0260(16) 0.032(2) -0.0035(14) -0.0016(15) 0.0021(13)
C3 0.026(2) 0.0251(19) 0.035(3) -0.0055(16) 0.0039(16) -0.0051(15)
N8 0.0255(18) 0.0305(19) 0.092(4) 0.006(2) -0.013(2) -0.0018(14)
C2 0.029(2) 0.028(2) 0.064(3) -0.011(2) 0.020(2) 0.0027(15)
C4 0.0215(19) 0.031(2) 0.043(3) 0.0020(18) 0.0035(17) 0.0026(16)
N7 0.038(2) 0.033(2) 0.183(6) -0.038(4) 0.044(3) -0.0099(17)
C1 0.045(3) 0.102(5) 0.014(3) -0.005(3) 0.000(2) 0.033(3)

loop_
_atom_type_symbol
_atom_type_description
_atom_type_scat_dispersion_real
_atom_type_scat_dispersion_imag
_atom_type_scat_source
C C 0.0033 0.0016 'International Tables Vol C Tables 4.2.6.8 and 6.1.1.4'
H H 0.0000 0.0000 'International Tables Vol C Tables 4.2.6.8 and 6.1.1.4'
N N 0.0061 0.0033 'International Tables Vol C Tables 4.2.6.8 and 6.1.1.4'
Fe Fe 0.3463 0.8444 'International Tables Vol C Tables 4.2.6.8 and 6.1.1.4'

loop_
_geom_angle_atom_site_label_1
_geom_angle_atom_site_label_2
_geom_angle_atom_site_label_3
_geom_angle
_geom_angle_site_symmetry_1
_geom_angle_site_symmetry_3
C7 N9 C7 105.4(5) 2_665 .
C7 N9 C7 111.6(2) 2_665 3_565
C7 N9 C7 111.6(2) . 3_565
C7 N9 C7 111.6(2) 2_665 4_655
C7 N9 C7 111.6(2) . 4_655
C7 N9 C7 105.4(5) 3_565 4_655
N6 C6 N10 171.0(6) . .
C8 C7 N9 115.2(5) . .
C7 C8 C9 108.2(5) . .
C10A N11 C10A 109.6(4) 2 4
C10A N11 C10A 109.3(9) 2 .
C10A N11 C10A 109.6(4) 4 .
C10A N11 C10A 109.6(4) 2 3
C10A N11 C10A 109.3(9) 4 3
C10A N11 C10A 109.6(4) . 3
C10A N11 C10B 143.0(5) 4 2
C10A N11 C10B 98.8(5) . 2
C10A N11 C10B 81.7(5) 3 2
C10A N11 C10B 98.8(5) 2 .
C10A N11 C10B 81.7(5) 4 .
C10A N11 C10B 143.0(5) 3 .
C10B N11 C10B 111.1(7) 2 .
C10A N11 C10B 143.0(5) 2 3
C10A N11 C10B 98.8(5) 4 3
C10A N11 C10B 81.7(5) . 3
C10B N11 C10B 108.7(3) 2 3
C10B N11 C10B 108.7(3) . 3
C10A N11 C10B 81.7(5) 2 4
C10A N11 C10B 143.0(5) . 4
C10A N11 C10B 98.8(5) 3 4
C10B N11 C10B 108.7(3) 2 4
C10B N11 C10B 108.7(3) . 4
C10B N11 C10B 111.1(7) 3 4
C1 N10 C6 123.2(6) . .
C11B C11A C10A 91.0(11) . .
C11B C11A C10B 51.8(9) . .
C11B C11A C12 68.7(10) . .
C10A C11A C12 140.1(10) . .
C10B C11A C12 108.5(7) . .
C16C N12 C16C 126.3(14) 2_565 .
C16C N12 C13A 82.5(8) 2_565 .
C16C N12 C13A 118.0(7) . .
C16C N12 C13A 118.0(7) 2_565 2_565
C16C N12 C13A 82.5(8) . 2_565
C13A N12 C13A 135.8(11) . 2_565
C16C N12 C16 107.4(8) . 2_565
C13A N12 C16 108.9(7) . 2_565
C13A N12 C16 99.9(7) 2_565 2_565
C16C N12 C16 107.4(8) 2_565 .
C13A N12 C16 99.9(7) . .
C13A N12 C16 108.9(7) 2_565 .
C16 N12 C16 97.6(10) 2_565 .
C16C N12 C13 108.1(7) 2_565 2_565
C16C N12 C13 111.4(8) . 2_565
C13A N12 C13 106.3(8) . 2_565
C16 N12 C13 104.0(7) 2_565 2_565
C16 N12 C13 138.0(7) . 2_565
C16C N12 C13 111.4(8) 2_565 .
C16C N12 C13 108.1(7) . .
C13A N12 C13 106.3(8) 2_565 .
C16 N12 C13 138.0(7) 2_565 .
C16 N12 C13 104.0(7) . .
C13 N12 C13 83.1(9) 2_565 .
C13A C13 C14 104.8(17) . .
C13A C13 C14B 55.6(11) . .
C14 C13 C14B 50.0(11) . .
C13A C13 N12 65.2(10) . .
C14 C13 N12 141.1(13) . .
C14B C13 N12 114.1(9) . .
C16C C16 C17 134(2) . .
C16C C16 C17B 73.8(17) . .
C17 C16 C17B 80.6(16) . .
C16C C16 N12 64.9(14) . .
C17 C16 N12 159.7(16) . .
C17B C16 N12 115.9(10) . .
C13 C14 C14B 90.5(13) . .
C14B C14 C13A 55.9(8) . .
C13 C14 C15 133.7(14) . .
C14B C14 C15 60.1(9) . .
C13A C14 C15 109.7(10) . .
C18B C18 C17B 96.6(18) . .
C18B C18 C17 48.1(14) . .
C17B C18 C17 52.8(8) . .
C16 C17 C18B 128.8(18) . .
C16C C17 C18B 108.6(12) . .
C16 C17 C17B 67.9(14) . .
C16C C17 C17B 57.7(10) . .
C18B C17 C17B 72.7(12) . .
C16 C17 C18 113.2(17) . .
C16C C17 C18 96.9(11) . .
C16C C17B C18 120.9(14) . .
C18 C17B C16 108.9(12) . .
C16C C17B C17 55.6(9) . .
C18 C17B C17 79.2(11) . .
C16C C17B C18B 91.8(11) . .
C16 C17B C18B 79.2(11) . .
C17 C17B C18B 51.6(9) . .
C18 C18B C17 105(2) . .
C18 C18B C17B 53.2(16) . .
C17 C18B C17B 55.7(9) . .
C14 C14B C13A 73.9(10) . .
C14 C14B C15 75.9(10) . .
C13A C14B C15 137.3(12) . .
C15 C14B C13 107.5(10) . .
C13 C13A C14B 89.6(14) . .
C14B C13A C14 50.2(9) . .
C13 C13A N12 82.3(11) . .
C14B C13A N12 148.3(11) . .
C14 C13A N12 112.6(10) . .
C13 C13A C16C 124.5(12) . 2_565
C14B C13A C16C 145.4(13) . 2_565
C14 C13A C16C 160.5(10) . 2_565
C10A C10B C11B 89.9(11) . .
C10A C10B N11 71.5(7) . .
C11B C10B N11 143.5(11) . .
C11A C10B N11 115.7(6) . .
C10A C10B C10A 110.1(9) . 4
C11B C10B C10A 160.0(9) . 4
C11A C10B C10A 157.8(7) . 4
C10B C10A C11A 92.0(11) . .
C10B C10A C11B 51.1(9) . .
C10B C10A N11 72.3(7) . .
C11A C10A N11 151.3(11) . .
C11B C10A N11 116.0(8) . .
C10B C10A C10B 110.0(9) . 3
C11A C10A C10B 156.7(10) . 3
C11B C10A C10B 161.0(9) . 3
C11A C11B C10B 86.1(11) . .
C11A C11B C12 73.0(10) . .
C10B C11B C12 133.3(14) . .
C12 C11B C10A 112.3(9) . .
C16 C16C N12 88.4(17) . .
N12 C16C C17 113.1(11) . .
C16 C16C C17B 78.7(17) . .
N12 C16C C17B 128.4(12) . .
C17 C16C C17B 66.8(10) . .
C16 C16C C13A 136.9(18) . 2_565
N12 C16C C13A 49.5(5) . 2_565
C17 C16C C13A 159.1(13) . 2_565
C17B C16C C13A 131.6(13) . 2_565
N6 Fe1 N5 93.33(15) . .
N6 Fe1 N1 177.60(16) . 8_545
N5 Fe1 N1 88.55(15) . 8_545
N6 Fe1 N3 89.09(15) . .
N5 Fe1 N3 177.55(15) . .
N1 Fe1 N3 89.05(15) 8_545 .
N6 Fe1 N4 92.34(16) . .
N5 Fe1 N4 90.94(13) . .
N1 Fe1 N4 89.13(17) 8_545 .
N3 Fe1 N4 88.53(14) . .
N6 Fe1 N2 89.54(16) . .
N5 Fe1 N2 90.96(13) . .
N1 Fe1 N2 88.93(17) 8_545 .
N3 Fe1 N2 89.49(13) . .
N4 Fe1 N2 177.25(16) . .
C1 N1 Fe1 175.4(5) . 8_544
C2 N2 Fe1 169.9(5) . .
N5 C5 N8 172.9(4) . 6_455
C4 N4 Fe1 161.1(4) . .
C5 N5 Fe1 162.7(4) . .
C6 N6 Fe1 159.6(4) . .
C3 N3 Fe1 173.1(3) . .
N3 C3 N8 173.4(4) . .
C5 N8 C3 122.0(4) 6 .
N2 C2 N7 173.1(5) . .
N4 C4 N7 172.3(5) . 5_645
C4 N7 C2 123.0(4) 5_655 .
N1 C1 N10 170.9(6) . .

loop_
_geom_bond_atom_site_label_1
_geom_bond_atom_site_label_2
_geom_bond_distance
_geom_bond_site_symmetry_2
N9 C7 1.528(6) 2_665
N9 C7 1.528(6) .
N9 C7 1.528(6) 3_565
N9 C7 1.528(6) 4_655
C6 N6 1.133(6) .
C6 N10 1.300(7) .
C7 C8 1.506(8) .
C8 C9 1.546(10) .
N11 C10A 1.529(9) 2
N11 C10A 1.529(9) 4
N11 C10A 1.529(9) .
N11 C10A 1.529(9) 3
N11 C10B 1.536(7) 2
N11 C10B 1.536(7) .
N11 C10B 1.536(7) 3
N11 C10B 1.536(7) 4
C12 C11B 1.504(14) .
C12 C11A 1.545(10) .
N10 C1 1.289(8) .
C11A C11B 1.001(13) .
C11A C10A 1.113(13) .
C11A C10B 1.489(11) .
N12 C16C 1.444(11) 2_565
N12 C16C 1.444(11) .
N12 C13A 1.479(10) .
N12 C13A 1.479(10) 2_565
N12 C16 1.595(13) 2_565
N12 C16 1.595(13) .
N12 C13 1.614(12) 2_565
N12 C13 1.614(12) .
C15 C14B 1.462(11) .
C15 C14 1.636(16) .
C13 C13A 0.874(13) .
C13 C14 0.974(15) .
C13 C14B 1.530(16) .
C16 C16C 0.719(13) .
C16 C17 0.861(15) .
C16 C17B 1.524(18) .
C14 C14B 1.173(17) .
C14 C13A 1.465(16) .
C18 C18B 0.95(2) .
C18 C17B 1.51(2) .
C17 C16C 1.457(18) .
C17 C18B 1.54(2) .
C17 C17B 1.62(2) .
C17B C16C 1.492(19) .
C14B C13A 1.263(14) .
C10B C10A 0.951(11) .
C10B C11B 1.174(15) .
C10A C11B 1.509(15) .
Fe1 N6 2.137(4) .
Fe1 N5 2.153(3) .
Fe1 N1 2.160(5) 8_545
Fe1 N3 2.167(3) .
Fe1 N4 2.184(4) .
Fe1 N2 2.188(3) .
N1 C1 1.133(7) .
N1 Fe1 2.160(5) 8_544
N2 C2 1.142(5) .
C5 N5 1.146(5) .
C5 N8 1.291(5) 6_455
N4 C4 1.138(5) .
N3 C3 1.140(5) .
C3 N8 1.314(5) .
N8 C5 1.291(5) 6
C2 N7 1.302(6) .
C4 N7 1.291(6) 5_645
N7 C4 1.291(6) 5_655
